data_7236638
loop_
_publ_author_name
'Bell, Jon G.'
'Morris, Samuel A.'
'Aidoudi, Farida'
'McCormick, Laura J.'
'Morris, Russell E.'
'Thomas, K. Mark'

_publ_section_title
;
 Physisorption-induced structural change directing carbon monoxide
 chemisorption and nitric oxide coordination on hemilabile porous metal
 organic&#x00A0;framework NaNi3(OH)(SIP)2(H2O)5&#x00B7;H2O (SIP =
 5-sulfoisophthalate)
;
_journal_issue 45
_journal_name_full 'Journal of Materials Chemistry A'
_journal_page_first 23577
_journal_paper_doi 10.1039/C7TA05910H
_journal_volume 5
_journal_year 2017
_chemical_formula_sum 'C16 H11 Na Ni3 O17 S2'
_chemical_formula_weight 738.49
_chemical_name_common 'Partially Dehydrated Nickel 5-sulphoisophthalate'
_space_group_crystal_system triclinic
_space_group_IT_number 2
_space_group_name_Hall '-P 1'
_space_group_name_H-M_alt 'P -1'
_atom_sites_solution_hydrogens mixed
_audit_creation_method SHELXL-2014/7
_audit_update_record
;
2017-05-30 deposited with the CCDC.
2017-10-23 downloaded from the CCDC.
;
_cell_angle_alpha 104.131(3)
_cell_angle_beta 92.127(3)
_cell_angle_gamma 110.798(3)
_cell_formula_units_Z 2
_cell_length_a 9.8415(13)
_cell_length_b 11.0066(15)
_cell_length_c 12.6355(17)
_cell_measurement_reflns_used 3674
_cell_measurement_temperature 400(2)
_cell_measurement_theta_max 29.04
_cell_measurement_theta_min 2.44
_cell_volume 1229.2(3)
_computing_cell_refinement 'Bruker SAINT'
_computing_data_collection 'Bruker APEX2'
_computing_data_reduction 'Bruker SAINT'
_computing_molecular_graphics 'Bruker SHELXTL'
_computing_publication_material 'Bruker SHELXTL'
_computing_structure_refinement 'SHELXL-2014 (Sheldrick 2014)'
_computing_structure_solution 'SHELXS-97 (Sheldrick 2008)'
_diffrn_ambient_temperature 400(2)
_diffrn_detector_area_resol_mean 10.42
_diffrn_measured_fraction_theta_full 0.998
_diffrn_measured_fraction_theta_max 0.994
_diffrn_measurement_device_type 'Bruker D8 with PHOTON 100 detector'
_diffrn_measurement_method '\f and \w shutterless scans'
_diffrn_radiation_type synchrotron
_diffrn_radiation_wavelength 0.7749
_diffrn_reflns_av_R_equivalents 0.0703
_diffrn_reflns_av_unetI/netI 0.0916
_diffrn_reflns_Laue_measured_fraction_full 0.998
_diffrn_reflns_Laue_measured_fraction_max 0.994
_diffrn_reflns_limit_h_max 12
_diffrn_reflns_limit_h_min -12
_diffrn_reflns_limit_k_max 13
_diffrn_reflns_limit_k_min -13
_diffrn_reflns_limit_l_max 15
_diffrn_reflns_limit_l_min -15
_diffrn_reflns_number 11818
_diffrn_reflns_point_group_measured_fraction_full 0.998
_diffrn_reflns_point_group_measured_fraction_max 0.994
_diffrn_reflns_theta_full 27.706
_diffrn_reflns_theta_max 29.082
_diffrn_reflns_theta_min 2.245
_diffrn_source 'Advanced Ligth Source, station 11.3.1'
_exptl_absorpt_coefficient_mu 3.117
_exptl_absorpt_correction_T_max 0.7459
_exptl_absorpt_correction_T_min 0.5578
_exptl_absorpt_correction_type multi-scan
_exptl_absorpt_process_details 'sadabs (G.M. Sheldrick)'
_exptl_crystal_colour green
_exptl_crystal_density_diffrn 1.995
_exptl_crystal_description rod
_exptl_crystal_F_000 740
_exptl_crystal_size_max 0.076
_exptl_crystal_size_mid 0.018
_exptl_crystal_size_min 0.009
_refine_diff_density_max 0.654
_refine_diff_density_min -0.851
_refine_diff_density_rms 0.127
_refine_ls_extinction_method none
_refine_ls_goodness_of_fit_ref 0.976
_refine_ls_hydrogen_treatment mixed
_refine_ls_matrix_type full
_refine_ls_number_parameters 358
_refine_ls_number_reflns 5052
_refine_ls_number_restraints 3
_refine_ls_restrained_S_all 0.975
_refine_ls_R_factor_all 0.0835
_refine_ls_R_factor_gt 0.0454
_refine_ls_shift/su_max 0.000
_refine_ls_shift/su_mean 0.000
_refine_ls_structure_factor_coef Fsqd
_refine_ls_weighting_details 'w=1/[\s^2^(Fo^2^)+(0.0380P)^2^] where P=(Fo^2^+2Fc^2^)/3'
_refine_ls_weighting_scheme calc
_refine_ls_wR_factor_gt 0.0888
_refine_ls_wR_factor_ref 0.1003
_reflns_Friedel_coverage 0.000
_reflns_number_gt 3430
_reflns_number_total 5052
_reflns_threshold_expression 'I > 2\s(I)'
_cod_data_source_file c7ta05910h2.cif
_cod_data_source_block shelx_CCDC3
_cod_database_code 7236638
_shelx_shelxl_version_number 2014/7
_shelx_space_group_comment
;
The symmetry employed for this shelxl refinement is uniquely defined
by the following loop, which should always be used as a source of
symmetry information in preference to the above space-group names.
They are only intended as comments.
;

loop_
_space_group_symop_operation_xyz
'x, y, z'
'-x, -y, -z'

loop_
_atom_site_label
_atom_site_type_symbol
_atom_site_fract_x
_atom_site_fract_y
_atom_site_fract_z
_atom_site_U_iso_or_equiv
_atom_site_adp_type
_atom_site_occupancy
_atom_site_site_symmetry_order
_atom_site_calc_flag
_atom_site_refinement_flags_posn
_atom_site_refinement_flags_adp
C1 C 0.1805(5) 0.5380(5) -0.0032(4) 0.0180(10) Uani 1 1 d . .
C2 C 0.1994(5) -0.3318(5) 0.0546(4) 0.0184(10) Uani 1 1 d . .
H2 H 0.2307 -0.3012 0.1301 0.022 Uiso 1 1 calc R U
C3 C 0.1709(5) -0.2461(5) -0.0015(4) 0.0182(10) Uani 1 1 d . .
C4 C 0.1308(5) 0.7089(5) 0.8858(4) 0.0204(11) Uani 1 1 d . .
H4 H 0.1128 0.7658 0.8484 0.025 Uiso 1 1 calc R U
C5 C 0.1169(5) 0.5799(5) 0.8279(4) 0.0191(10) Uani 1 1 d . .
C6 C 0.1392(5) 0.4940(5) -0.1164(4) 0.0177(10) Uani 1 1 d . .
H6 H 0.1266 0.4063 -0.1549 0.021 Uiso 1 1 calc R U
C7 C 0.1940(5) 0.4374(5) 0.0551(4) 0.0215(11) Uani 1 1 d . .
C8 C 0.1813(5) -0.1065(4) 0.0568(4) 0.0182(10) Uani 1 1 d . .
C9 C 0.5886(5) 0.5961(5) 0.2705(4) 0.0214(11) Uani 1 1 d . .
C10 C 0.6126(5) 0.6166(5) 0.3832(4) 0.0237(12) Uani 1 1 d . .
H10 H 0.5788 0.5430 0.4124 0.028 Uiso 1 1 calc R U
C11 C 0.3146(5) 0.2564(5) 0.5474(4) 0.0199(11) Uani 1 1 d . .
C12 C 0.2642(5) 0.1456(5) 0.5906(4) 0.0239(12) Uani 1 1 d . .
H12 H 0.2194 0.0585 0.5440 0.029 Uiso 1 1 calc R U
C13 C 0.7185(5) 0.8331(5) 0.2976(4) 0.0207(11) Uani 1 1 d . .
C14 C 0.6446(5) 0.7045(5) 0.2265(4) 0.0229(11) Uani 1 1 d . .
H14 H 0.6330 0.6917 0.1507 0.027 Uiso 1 1 calc R U
C15 C 0.5067(5) 0.4559(5) 0.1982(4) 0.0201(11) Uani 1 1 d . .
C16 C 0.2882(5) 0.2429(5) 0.4260(4) 0.0202(11) Uani 1 1 d . .
O1 O 0.1684(4) 0.3205(3) -0.0047(3) 0.0227(8) Uani 1 1 d . .
O2 O 0.2238(4) 0.4769(3) 0.1588(3) 0.0245(8) Uani 1 1 d . .
O1W O 0.3592(3) 0.1790(3) 0.0321(3) 0.0207(7) Uani 1 1 d . .
O3 O 0.0964(3) -0.0613(3) 0.0121(3) 0.0180(7) Uani 1 1 d . .
O4 O 0.2760(4) -0.0390(3) 0.1378(3) 0.0253(8) Uani 1 1 d . .
O3W O 0.5554(4) 0.1762(4) 0.2211(4) 0.0384(10) Uani 1 1 d D .
O5 O 0.4232(3) 0.3725(3) 0.2469(3) 0.0205(7) Uani 1 1 d . .
O6 O 0.5215(4) 0.4275(3) 0.1003(3) 0.0313(9) Uani 1 1 d . .
O7 O 0.3250(4) 0.1617(3) 0.3591(3) 0.0279(9) Uani 1 1 d . .
O8 O 0.2300(4) 0.3217(4) 0.4050(3) 0.0275(8) Uani 1 1 d . .
O9 O -0.1123(4) -0.0653(3) 0.1639(3) 0.0253(8) Uani 1 1 d . .
O10 O -0.3371(4) -0.0250(4) 0.1781(3) 0.0316(9) Uani 1 1 d . .
O11 O -0.1354(5) 0.0881(4) 0.3276(3) 0.0408(11) Uani 1 1 d . .
O12 O 0.0541(4) 0.4258(4) 0.3338(3) 0.0348(9) Uani 1 1 d . .
O13 O -0.1920(4) 0.3914(4) 0.3617(3) 0.0418(11) Uani 1 1 d . .
O14 O 0.0264(5) 0.3884(4) 0.6450(3) 0.0408(11) Uani 1 1 d . .
O15 O 0.1508(3) 0.1848(3) 0.1732(3) 0.0178(7) Uani 1 1 d . .
H15 H 0.0705 0.1224 0.2001 0.021 Uiso 1 1 calc R U
Na1 Na -0.0175(3) 0.2896(2) 0.45712(18) 0.0398(6) Uani 1 1 d . .
S1 S -0.21175(15) -0.03114(12) 0.23847(10) 0.0228(3) Uani 1 1 d . .
S2 S 0.06823(14) 0.53171(13) 0.68477(10) 0.0234(3) Uani 1 1 d . .
Ni1 Ni 0.13279(7) 0.13672(6) 0.00976(5) 0.01665(15) Uani 1 1 d . .
Ni2 Ni 0.34666(7) 0.16310(6) 0.20069(5) 0.01840(16) Uani 1 1 d . .
Ni3 Ni 0.21656(7) 0.37336(6) 0.26624(5) 0.01883(16) Uani 1 1 d . .
H3WA H 0.626(3) 0.246(3) 0.269(3) 0.023 Uiso 1 1 d D U
H3WB H 0.581(4) 0.105(3) 0.202(4) 0.023 Uiso 1 1 d D U

loop_
_atom_site_aniso_label
_atom_site_aniso_U_11
_atom_site_aniso_U_22
_atom_site_aniso_U_33
_atom_site_aniso_U_23
_atom_site_aniso_U_13
_atom_site_aniso_U_12
C1 0.024(3) 0.017(2) 0.015(2) 0.006(2) 0.005(2) 0.009(2)
C2 0.019(2) 0.017(2) 0.016(2) 0.004(2) -0.002(2) 0.0044(19)
C3 0.019(2) 0.018(2) 0.019(3) 0.006(2) 0.001(2) 0.0083(19)
C4 0.025(3) 0.015(2) 0.022(3) 0.007(2) 0.000(2) 0.007(2)
C5 0.024(3) 0.021(3) 0.012(2) 0.004(2) 0.002(2) 0.008(2)
C6 0.018(2) 0.012(2) 0.020(3) 0.001(2) 0.002(2) 0.0043(19)
C7 0.023(3) 0.019(3) 0.021(3) 0.005(2) 0.001(2) 0.006(2)
C8 0.026(3) 0.009(2) 0.016(3) 0.0007(19) 0.000(2) 0.0038(19)
C9 0.019(2) 0.019(3) 0.020(3) 0.003(2) -0.002(2) 0.002(2)
C10 0.031(3) 0.018(3) 0.020(3) 0.011(2) 0.004(2) 0.002(2)
C11 0.025(3) 0.023(3) 0.019(3) 0.010(2) 0.002(2) 0.015(2)
C12 0.031(3) 0.014(2) 0.020(3) 0.004(2) 0.000(2) 0.002(2)
C13 0.029(3) 0.011(2) 0.015(2) 0.0023(19) 0.002(2) 0.000(2)
C14 0.030(3) 0.021(3) 0.013(3) 0.003(2) 0.001(2) 0.006(2)
C15 0.017(2) 0.019(2) 0.022(3) 0.003(2) -0.001(2) 0.005(2)
C16 0.021(2) 0.020(3) 0.017(3) 0.009(2) 0.002(2) 0.003(2)
O1 0.035(2) 0.0152(17) 0.0190(19) 0.0057(15) 0.0039(16) 0.0098(15)
O2 0.034(2) 0.0196(18) 0.0208(19) 0.0084(15) 0.0002(16) 0.0094(15)
O1W 0.0201(17) 0.0185(17) 0.0201(18) 0.0050(15) 0.0001(14) 0.0039(14)
O3 0.0241(18) 0.0137(16) 0.0186(18) 0.0038(14) -0.0009(14) 0.0108(14)
O4 0.036(2) 0.0169(18) 0.0203(19) -0.0007(15) -0.0072(16) 0.0116(15)
O3W 0.026(2) 0.026(2) 0.057(3) -0.002(2) -0.007(2) 0.0122(17)
O5 0.0211(18) 0.0161(17) 0.0245(19) 0.0057(15) 0.0047(15) 0.0070(14)
O6 0.040(2) 0.0221(19) 0.018(2) -0.0004(16) 0.0070(17) -0.0017(16)
O7 0.044(2) 0.025(2) 0.0177(19) 0.0043(16) 0.0013(17) 0.0183(17)
O8 0.038(2) 0.032(2) 0.0193(19) 0.0098(16) 0.0048(17) 0.0204(18)
O9 0.0260(19) 0.028(2) 0.0216(19) 0.0090(16) 0.0076(15) 0.0084(15)
O10 0.039(2) 0.035(2) 0.030(2) 0.0122(18) 0.0074(18) 0.0226(18)
O11 0.064(3) 0.018(2) 0.025(2) 0.0008(17) 0.006(2) 0.0007(18)
O12 0.041(2) 0.049(3) 0.023(2) 0.0080(18) 0.0018(18) 0.029(2)
O13 0.037(2) 0.056(3) 0.028(2) 0.014(2) 0.0092(19) 0.010(2)
O14 0.070(3) 0.027(2) 0.021(2) 0.0019(17) -0.004(2) 0.018(2)
O15 0.0211(17) 0.0128(16) 0.0195(18) 0.0049(14) 0.0007(14) 0.0063(13)
Na1 0.0593(15) 0.0290(12) 0.0241(12) 0.0027(10) 0.0051(11) 0.0115(11)
S1 0.0330(7) 0.0146(6) 0.0163(6) 0.0038(5) 0.0034(5) 0.0041(5)
S2 0.0309(7) 0.0235(7) 0.0162(6) 0.0020(5) 0.0008(5) 0.0132(5)
Ni1 0.0214(3) 0.0116(3) 0.0148(3) 0.0031(2) -0.0010(3) 0.0044(2)
Ni2 0.0221(3) 0.0151(3) 0.0159(3) 0.0016(3) -0.0012(3) 0.0067(2)
Ni3 0.0263(3) 0.0162(3) 0.0147(3) 0.0042(3) 0.0016(3) 0.0089(3)

loop_
_atom_type_symbol
_atom_type_description
_atom_type_scat_dispersion_real
_atom_type_scat_dispersion_imag
_atom_type_scat_source
C C 0.0040 0.0020 'Calculated using XDISP in WinGX (Farrugia, 1999)'
H H 0.0000 0.0000 'Calculated using XDISP in WinGX (Farrugia, 1999)'
O O 0.0130 0.0070 'Calculated using XDISP in WinGX (Farrugia, 1999)'
Na Na 0.0430 0.0300 'Calculated using XDISP in WinGX (Farrugia, 1999)'
S S 0.1430 0.1470 'Calculated using XDISP in WinGX (Farrugia, 1999)'
Ni Ni 0.3220 1.3010 'Calculated using XDISP in WinGX (Farrugia, 1999)'

loop_
_geom_angle_atom_site_label_1
_geom_angle_atom_site_label_2
_geom_angle_atom_site_label_3
_geom_angle
_geom_angle_site_symmetry_1
_geom_angle_site_symmetry_3
C2 C1 C6 120.3(4) 1_565 .
C2 C1 C7 121.4(4) 1_565 .
C6 C1 C7 118.2(4) . .
C1 C2 C3 119.5(4) 1_545 .
C1 C2 H2 120.3 1_545 .
C3 C2 H2 120.3 . .
C4 C3 C2 119.5(4) 1_544 .
C4 C3 C8 118.2(4) 1_544 .
C2 C3 C8 122.3(4) . .
C3 C4 C5 120.8(5) 1_566 .
C3 C4 H4 119.6 1_566 .
C5 C4 H4 119.6 . .
C6 C5 C4 119.7(4) 1_556 .
C6 C5 S2 122.5(4) 1_556 .
C4 C5 S2 117.8(4) . .
C5 C6 C1 120.2(4) 1_554 .
C5 C6 H6 119.9 1_554 .
C1 C6 H6 119.9 . .
O1 C7 O2 126.4(5) . .
O1 C7 C1 116.1(4) . .
O2 C7 C1 117.5(4) . .
O4 C8 O3 124.4(4) . .
O4 C8 C3 119.3(4) . .
O3 C8 C3 116.1(4) . .
C10 C9 C14 119.6(4) . .
C10 C9 C15 119.2(4) . .
C14 C9 C15 121.2(4) . .
C11 C10 C9 121.0(4) 2_666 .
C11 C10 H10 119.5 2_666 .
C9 C10 H10 119.5 . .
C10 C11 C12 119.8(5) 2_666 .
C10 C11 C16 117.9(4) 2_666 .
C12 C11 C16 122.3(4) . .
C13 C12 C11 119.1(4) 2_666 .
C13 C12 H12 120.5 2_666 .
C11 C12 H12 120.5 . .
C12 C13 C14 121.4(4) 2_666 .
C12 C13 S1 120.9(4) 2_666 1_665
C14 C13 S1 117.7(4) . 1_665
C9 C14 C13 118.9(4) . .
C9 C14 H14 120.5 . .
C13 C14 H14 120.5 . .
O6 C15 O5 124.9(4) . .
O6 C15 C9 120.0(4) . .
O5 C15 C9 115.1(4) . .
O7 C16 O8 127.1(5) . .
O7 C16 C11 119.5(4) . .
O8 C16 C11 113.3(4) . .
C7 O1 Ni1 139.4(3) . .
C7 O2 Ni3 130.2(3) . .
Ni1 O1W Ni2 89.99(12) . .
C8 O3 Ni1 129.1(3) . .
C8 O3 Ni1 127.6(3) . 2
Ni1 O3 Ni1 98.10(13) . 2
C8 O4 Ni2 125.2(3) . .
Ni2 O3W H3WA 123(3) . .
Ni2 O3W H3WB 123(3) . .
H3WA O3W H3WB 111(2) . .
C15 O5 Ni3 118.2(3) . .
C15 O5 Ni2 128.6(3) . .
Ni3 O5 Ni2 92.60(13) . .
C16 O7 Ni2 124.6(3) . .
C16 O8 Ni3 128.4(3) . .
C16 O8 Na1 117.0(3) . .
Ni3 O8 Na1 101.24(15) . .
S1 O9 Ni1 132.7(2) . 2
S1 O11 Na1 174.1(3) . .
S2 O12 Ni3 145.7(2) 2_566 .
S2 O12 Na1 105.7(2) 2_566 .
Ni3 O12 Na1 103.10(16) . .
S2 O13 Na1 90.3(2) 2_566 .
S2 O14 Na1 118.8(2) . .
Ni3 O15 Ni1 122.89(16) . .
Ni3 O15 Ni2 95.75(13) . .
Ni1 O15 Ni2 97.19(14) . .
Ni3 O15 H15 112.7 . .
Ni1 O15 H15 112.7 . .
Ni2 O15 H15 112.7 . .
O11 Na1 O14 142.16(17) . .
O11 Na1 O12 97.31(15) . .
O14 Na1 O12 120.20(16) . .
O11 Na1 O8 95.73(16) . .
O14 Na1 O8 103.75(16) . .
O12 Na1 O8 65.65(13) . .
O11 Na1 O13 87.90(16) . .
O14 Na1 O13 108.92(16) . .
O12 Na1 O13 54.56(13) . .
O8 Na1 O13 120.03(14) . .
O11 Na1 S2 95.86(13) . 2_566
O14 Na1 S2 114.98(13) . 2_566
O12 Na1 S2 27.03(9) . 2_566
O8 Na1 S2 92.67(11) . 2_566
O13 Na1 S2 27.82(8) . 2_566
O11 Na1 S2 161.62(14) . .
O14 Na1 S2 22.68(10) . .
O12 Na1 S2 98.01(12) . .
O8 Na1 S2 99.81(11) . .
O13 Na1 S2 92.74(11) . .
S2 Na1 S2 93.18(7) 2_566 .
O11 Na1 Ni3 86.21(12) . .
O14 Na1 Ni3 127.10(14) . .
O12 Na1 Ni3 34.93(9) . .
O8 Na1 Ni3 34.24(8) . .
O13 Na1 Ni3 86.91(10) . .
S2 Na1 Ni3 61.04(5) 2_566 .
S2 Na1 Ni3 112.17(7) . .
O11 S1 O10 113.7(2) . .
O11 S1 O9 111.9(2) . .
O10 S1 O9 111.2(2) . .
O11 S1 C13 106.9(2) . 1_445
O10 S1 C13 106.6(2) . 1_445
O9 S1 C13 106.0(2) . 1_445
O14 S2 O13 114.0(3) . 2_566
O14 S2 O12 112.1(3) . 2_566
O13 S2 O12 108.4(2) 2_566 2_566
O14 S2 C5 108.6(2) . .
O13 S2 C5 107.6(2) 2_566 .
O12 S2 C5 105.7(2) 2_566 .
O14 S2 Na1 123.73(17) . 2_566
O13 S2 Na1 61.86(18) 2_566 2_566
O12 S2 Na1 47.29(16) 2_566 2_566
C5 S2 Na1 126.60(17) . 2_566
O14 S2 Na1 38.48(16) . .
O13 S2 Na1 88.37(17) 2_566 .
O12 S2 Na1 96.18(16) 2_566 .
C5 S2 Na1 146.55(18) . .
Na1 S2 Na1 86.82(7) 2_566 .
O1 Ni1 O15 96.69(13) . .
O1 Ni1 O3 175.61(13) . .
O15 Ni1 O3 87.64(12) . .
O1 Ni1 O3 98.43(13) . 2
O15 Ni1 O3 94.21(13) . 2
O3 Ni1 O3 81.90(13) . 2
O1 Ni1 O1W 91.30(14) . .
O15 Ni1 O1W 85.43(13) . .
O3 Ni1 O1W 88.34(13) . .
O3 Ni1 O1W 170.24(12) 2 .
O1 Ni1 O9 89.19(13) . 2
O15 Ni1 O9 174.07(13) . 2
O3 Ni1 O9 86.46(13) . 2
O3 Ni1 O9 85.59(13) 2 2
O1W Ni1 O9 93.75(13) . 2
O3W Ni2 O4 90.85(15) . .
O3W Ni2 O7 91.70(17) . .
O4 Ni2 O7 96.34(14) . .
O3W Ni2 O15 169.00(15) . .
O4 Ni2 O15 98.16(13) . .
O7 Ni2 O15 93.56(14) . .
O3W Ni2 O5 88.74(14) . .
O4 Ni2 O5 173.33(14) . .
O7 Ni2 O5 90.33(14) . .
O15 Ni2 O5 81.57(12) . .
O3W Ni2 O1W 92.38(16) . .
O4 Ni2 O1W 87.63(13) . .
O7 Ni2 O1W 174.27(13) . .
O15 Ni2 O1W 81.76(12) . .
O5 Ni2 O1W 85.74(12) . .
O3W Ni2 Ni3 130.90(11) . .
O4 Ni2 Ni3 137.97(10) . .
O7 Ni2 Ni3 80.12(10) . .
O15 Ni2 Ni3 41.15(8) . .
O5 Ni2 Ni3 43.53(9) . .
O1W Ni2 Ni3 94.16(9) . .
O2 Ni3 O15 103.29(14) . .
O2 Ni3 O8 163.40(15) . .
O15 Ni3 O8 93.30(14) . .
O2 Ni3 O12 91.61(15) . .
O15 Ni3 O12 114.46(15) . .
O8 Ni3 O12 81.75(15) . .
O2 Ni3 O5 92.68(14) . .
O15 Ni3 O5 83.74(13) . .
O8 Ni3 O5 88.65(14) . .
O12 Ni3 O5 159.75(14) . .
O2 Ni3 Ni2 113.64(11) . .
O15 Ni3 Ni2 43.10(9) . .
O8 Ni3 Ni2 78.35(10) . .
O12 Ni3 Ni2 148.07(12) . .
O5 Ni3 Ni2 43.87(9) . .
O2 Ni3 Na1 133.02(11) . .
O15 Ni3 Na1 93.57(10) . .
O8 Ni3 Na1 44.53(11) . .
O12 Ni3 Na1 41.97(11) . .
O5 Ni3 Na1 133.00(10) . .
Ni2 Ni3 Na1 108.61(4) . .

loop_
_geom_bond_atom_site_label_1
_geom_bond_atom_site_label_2
_geom_bond_distance
_geom_bond_site_symmetry_2
C1 C2 1.383(6) 1_565
C1 C6 1.388(6) .
C1 C7 1.511(6) .
C2 C1 1.383(6) 1_545
C2 C3 1.404(6) .
C2 H2 0.9300 .
C3 C4 1.379(7) 1_544
C3 C8 1.498(6) .
C4 C3 1.379(7) 1_566
C4 C5 1.385(6) .
C4 H4 0.9300 .
C5 C6 1.377(6) 1_556
C5 S2 1.751(5) .
C6 C5 1.377(6) 1_554
C6 H6 0.9300 .
C7 O1 1.253(6) .
C7 O2 1.263(6) .
C8 O4 1.239(5) .
C8 O3 1.289(5) .
C9 C10 1.383(7) .
C9 C14 1.385(7) .
C9 C15 1.496(6) .
C10 C11 1.372(7) 2_666
C10 H10 0.9300 .
C11 C10 1.372(7) 2_666
C11 C12 1.395(6) .
C11 C16 1.508(6) .
C12 C13 1.369(7) 2_666
C12 H12 0.9300 .
C13 C12 1.369(7) 2_666
C13 C14 1.392(6) .
C13 S1 1.765(5) 1_665
C14 H14 0.9300 .
C15 O6 1.227(6) .
C15 O5 1.294(5) .
C16 O7 1.236(6) .
C16 O8 1.267(6) .
O1 Ni1 1.983(3) .
O2 Ni3 1.962(3) .
O1W Ni1 2.100(3) .
O1W Ni2 2.184(3) .
O3 Ni1 2.088(3) .
O3 Ni1 2.090(3) 2
O4 Ni2 2.015(3) .
O3W Ni2 2.010(4) .
O3W H3WA 0.894(10) .
O3W H3WB 0.889(10) .
O5 Ni3 2.060(3) .
O5 Ni2 2.073(3) .
O7 Ni2 2.024(3) .
O8 Ni3 1.984(3) .
O8 Na1 2.473(4) .
O9 S1 1.464(4) .
O9 Ni1 2.118(3) 2
O10 S1 1.457(4) .
O11 S1 1.439(4) .
O11 Na1 2.281(4) .
O12 S2 1.469(4) 2_566
O12 Ni3 2.033(4) .
O12 Na1 2.375(4) .
O13 S2 1.452(4) 2_566
O13 Na1 2.744(5) .
O14 S2 1.431(4) .
O14 Na1 2.309(4) .
O15 Ni3 1.976(3) .
O15 Ni1 1.988(3) .
O15 Ni2 2.052(3) .
O15 H15 0.9800 .
Na1 S2 3.112(3) 2_566
Na1 S2 3.251(2) .
Na1 Ni3 3.459(2) .
S1 C13 1.765(5) 1_445
S2 O13 1.452(4) 2_566
S2 O12 1.469(4) 2_566
S2 Na1 3.112(3) 2_566
Ni1 O3 2.090(3) 2
Ni1 O9 2.118(3) 2
Ni2 Ni3 2.9880(9) .
